data_4071577
loop_
_publ_author_name
'Calmuschi-Cula, Beatrice'
'Englert, Ulli'

_publ_section_title
;
 Orthoplatination of Primary Amines
;
_journal_issue 13
_journal_name_full Organometallics
_journal_page_first 3124
_journal_paper_doi 10.1021/om800238j
_journal_volume 27
_journal_year 2008
_chemical_absolute_configuration rm
_chemical_formula_moiety 'C26 H25 I N P Pt'
_chemical_formula_sum 'C26 H25 I N P Pt'
_chemical_formula_weight 704.42
_chemical_name_systematic
; 
 ? 
;
_space_group_IT_number 4
_symmetry_cell_setting monoclinic
_symmetry_space_group_name_Hall 'P 2yb'
_symmetry_space_group_name_H-M 'P 1 21 1'
_atom_sites_solution_hydrogens geom
_atom_sites_solution_primary direct
_atom_sites_solution_secondary difmap
_audit_creation_method SHELXL-97
_cell_angle_alpha 90.00
_cell_angle_beta 104.246(4)
_cell_angle_gamma 90.00
_cell_formula_units_Z 2
_cell_length_a 9.975(2)
_cell_length_b 8.3934(19)
_cell_length_c 14.854(3)
_cell_measurement_reflns_used 8096
_cell_measurement_temperature 130(2)
_cell_measurement_theta_max 28.33
_cell_measurement_theta_min 2.11
_cell_volume 1205.4(4)
_computing_cell_refinement 'Bruker SAINT+ (1999)'
_computing_data_collection 'Bruker SMART (2001)'
_computing_data_reduction 'Bruker SAINT+'
_computing_molecular_graphics 'PLATON (1990)'
_computing_publication_material 'SHELXL-97 (Sheldrick, 1997)'
_computing_structure_refinement 'SHELXL-97 (Sheldrick, 1997)'
_computing_structure_solution 'SHELXS-97 (Sheldrick, 1997)'
_diffrn_ambient_temperature 130(2)
_diffrn_measured_fraction_theta_full .996
_diffrn_measured_fraction_theta_max .996
_diffrn_measurement_device_type 'Bruker SMART APEX CCD'
_diffrn_measurement_method '\w scans'
_diffrn_radiation_monochromator graphite
_diffrn_radiation_source 'fine-focus sealed tube'
_diffrn_radiation_type MoK\a
_diffrn_radiation_wavelength 0.71073
_diffrn_reflns_av_R_equivalents 0.0399
_diffrn_reflns_av_sigmaI/netI 0.0465
_diffrn_reflns_limit_h_max 13
_diffrn_reflns_limit_h_min -13
_diffrn_reflns_limit_k_max 11
_diffrn_reflns_limit_k_min -11
_diffrn_reflns_limit_l_max 19
_diffrn_reflns_limit_l_min -19
_diffrn_reflns_number 16539
_diffrn_reflns_theta_full 28.33
_diffrn_reflns_theta_max 28.33
_diffrn_reflns_theta_min 2.11
_diffrn_standards_decay_% 'no decay'
_diffrn_standards_interval_count 0
_diffrn_standards_interval_time 0
_diffrn_standards_number 0
_exptl_absorpt_coefficient_mu 7.180
_exptl_absorpt_correction_T_max 0.8134
_exptl_absorpt_correction_T_min 0.1333
_exptl_absorpt_correction_type multi-scan
_exptl_absorpt_process_details 'SADABS (1996)'
_exptl_crystal_colour 'light yellow'
_exptl_crystal_density_diffrn 1.941
_exptl_crystal_density_method 'not measured'
_exptl_crystal_description rod
_exptl_crystal_F_000 668
_exptl_crystal_size_max 0.47
_exptl_crystal_size_mid 0.14
_exptl_crystal_size_min 0.03
_refine_diff_density_max 2.174
_refine_diff_density_min -1.121
_refine_diff_density_rms .143
_refine_ls_abs_structure_details 'Flack H D (1983), Acta Cryst. A39, 876-881'
_refine_ls_abs_structure_Flack -0.010(5)
_refine_ls_extinction_method none
_refine_ls_goodness_of_fit_ref 1.018
_refine_ls_hydrogen_treatment constr
_refine_ls_matrix_type full
_refine_ls_number_parameters 272
_refine_ls_number_reflns 5956
_refine_ls_number_restraints 1
_refine_ls_restrained_S_all 1.018
_refine_ls_R_factor_all 0.0343
_refine_ls_R_factor_gt 0.0322
_refine_ls_shift/su_max 0.001
_refine_ls_shift/su_mean 0.000
_refine_ls_structure_factor_coef Fsqd
_refine_ls_weighting_details 'w=1/[\s^2^(Fo^2^)+(0.0469P)^2^+0.0000P] where P=(Fo^2^+2Fc^2^)/3'
_refine_ls_weighting_scheme calc
_refine_ls_wR_factor_gt 0.0777
_refine_ls_wR_factor_ref 0.0788
_reflns_number_gt 5657
_reflns_number_total 5956
_reflns_threshold_expression >2sigma(I)
_cod_data_source_file om800238j-file003.cif
_cod_data_source_block 4a
_cod_depositor_comments
;
The following automatic conversions were performed:

'_symmetry_cell_setting' value 'Monoclinic' changed to 'monoclinic'
according to /home/saulius/struct/CIF-dictionaries/cif_core.dic
dictionary named 'cif_core.dic' version 2.4.1 from 2010-06-29.

Automatic conversion script
Id: cif_fix_values 1715 2011-07-08 13:25:40Z adriana 

The following automatic conversions were performed:

'_refine_ls_weighting_scheme' value 'calc
w=1/[\s^2^(Fo^2^)+(0.0469P)^2^+0.0000P] where P=(Fo^2^+2Fc^2^)/3' was
changed to 'calc'. New tag '_refine_ls_weighting_details' was
created. The value of the new tag was set to
'w=1/[\s^2^(Fo^2^)+(0.0469P)^2^+0.0000P] where P=(Fo^2^+2Fc^2^)/3'.

Automatic conversion script
Id: cif_fix_values 3143 2015-03-26 13:38:13Z robertas 
;
_cod_original_sg_symbol_H-M P21
_cod_database_code 4071577

loop_
_symmetry_equiv_pos_as_xyz
'x, y, z'
'-x, y+1/2, -z'

loop_
_atom_site_label
_atom_site_type_symbol
_atom_site_fract_x
_atom_site_fract_y
_atom_site_fract_z
_atom_site_U_iso_or_equiv
_atom_site_adp_type
_atom_site_occupancy
_atom_site_calc_flag
_atom_site_refinement_flags
Pt1 Pt -0.017099(17) 0.43932(2) 0.142562(11) 0.01795(6) Uani 1 d .
I1 I 0.16025(4) 0.45359(7) 0.03162(2) 0.02916(10) Uani 1 d .
P1 P 0.12332(14) 0.31450(17) 0.26213(9) 0.0157(3) Uani 1 d .
N1 N -0.1697(5) 0.5354(7) 0.0318(3) 0.0284(11) Uani 1 d .
H1A H -0.1492 0.6480 0.0237 0.037 Uiso 1 calc R
H1B H -0.1680 0.4792 -0.0257 0.037 Uiso 1 calc R
C1 C 0.0260(5) 0.1661(6) 0.3107(4) 0.0172(10) Uani 1 d .
C2 C -0.0618(6) 0.0661(7) 0.2462(4) 0.0215(11) Uani 1 d .
H2 H -0.0743 0.0844 0.1795 0.028 Uiso 1 calc R
C3 C -0.1313(5) -0.0594(10) 0.2770(4) 0.0246(9) Uani 1 d .
H3 H -0.1879 -0.1331 0.2321 0.032 Uiso 1 calc R
C4 C -0.1199(6) -0.0791(9) 0.3710(4) 0.0294(14) Uani 1 d .
H4 H -0.1703 -0.1658 0.3922 0.038 Uiso 1 calc R
C5 C -0.0379(7) 0.0222(8) 0.4359(4) 0.0254(12) Uani 1 d .
H5 H -0.0325 0.0093 0.5023 0.033 Uiso 1 calc R
C6 C 0.0376(6) 0.1443(7) 0.4048(4) 0.0225(11) Uani 1 d .
H6 H 0.0985 0.2139 0.4501 0.029 Uiso 1 calc R
C7 C 0.2139(4) 0.4453(9) 0.3567(3) 0.0183(9) Uani 1 d .
C8 C 0.1842(6) 0.6081(7) 0.3528(4) 0.0229(11) Uani 1 d .
H8 H 0.1153 0.6512 0.2996 0.030 Uiso 1 calc R
C9 C 0.2516(7) 0.7105(8) 0.4239(5) 0.0324(14) Uani 1 d .
H9 H 0.2293 0.8244 0.4205 0.042 Uiso 1 calc R
C10 C 0.3502(6) 0.6505(8) 0.4993(4) 0.0321(14) Uani 1 d .
H10 H 0.3963 0.7217 0.5498 0.042 Uiso 1 calc R
C11 C 0.3832(6) 0.4898(8) 0.5029(4) 0.0322(15) Uani 1 d .
H11 H 0.4544 0.4483 0.5554 0.042 Uiso 1 calc R
C12 C 0.3159(6) 0.3867(7) 0.4326(4) 0.0255(12) Uani 1 d .
H12 H 0.3396 0.2732 0.4360 0.033 Uiso 1 calc R
C13 C 0.2667(5) 0.1925(7) 0.2427(4) 0.0194(11) Uani 1 d .
C14 C 0.2597(6) 0.0262(7) 0.2373(4) 0.0223(11) Uani 1 d .
H14 H 0.1746 -0.0289 0.2410 0.029 Uiso 1 calc R
C15 C 0.3732(5) -0.0610(11) 0.2269(4) 0.0314(11) Uani 1 d .
H15 H 0.3665 -0.1774 0.2223 0.041 Uiso 1 calc R
C16 C 0.4963(6) 0.0135(8) 0.2229(4) 0.0294(14) Uani 1 d .
H16 H 0.5765 -0.0494 0.2169 0.038 Uiso 1 calc R
C17 C 0.5033(6) 0.1785(8) 0.2274(4) 0.0270(13) Uani 1 d .
H17 H 0.5889 0.2331 0.2243 0.035 Uiso 1 calc R
C18 C 0.3892(6) 0.2670(7) 0.2364(4) 0.0246(12) Uani 1 d .
H18 H 0.3950 0.3836 0.2383 0.032 Uiso 1 calc R
C19 C -0.3117(6) 0.5209(7) 0.0495(4) 0.0263(13) Uani 1 d .
H19 H -0.3721 0.6057 0.0168 0.034 Uiso 1 calc R
C20 C -0.2952(6) 0.5358(6) 0.1522(4) 0.0218(12) Uani 1 d .
C21 C -0.1671(5) 0.4826(6) 0.2113(4) 0.0208(12) Uani 1 d .
C22 C -0.1591(6) 0.4818(6) 0.3064(4) 0.0223(12) Uani 1 d .
H22 H -0.0736 0.4435 0.3486 0.029 Uiso 1 calc R
C23 C -0.2651(6) 0.5319(7) 0.3441(4) 0.0234(12) Uani 1 d .
H23 H -0.2541 0.5282 0.4115 0.030 Uiso 1 calc R
C24 C -0.3884(6) 0.5882(7) 0.2862(5) 0.0277(13) Uani 1 d .
H24 H -0.4640 0.6260 0.3121 0.036 Uiso 1 calc R
C25 C -0.4014(6) 0.5892(7) 0.1892(4) 0.0258(12) Uani 1 d .
H25 H -0.4871 0.6283 0.1476 0.033 Uiso 1 calc R
C26 C -0.3735(8) 0.3576(8) 0.0170(5) 0.0397(17) Uani 1 d .
H26A H -0.3102 0.2737 0.0477 0.052 Uiso 1 calc R
H26B H -0.3871 0.3488 -0.0505 0.052 Uiso 1 calc R
H26C H -0.4627 0.3457 0.0329 0.052 Uiso 1 calc R

loop_
_atom_site_aniso_label
_atom_site_aniso_U_11
_atom_site_aniso_U_22
_atom_site_aniso_U_33
_atom_site_aniso_U_23
_atom_site_aniso_U_13
_atom_site_aniso_U_12
Pt1 0.02015(9) 0.01760(10) 0.01619(9) 0.00127(11) 0.00464(6) 0.00066(11)
I1 0.03641(18) 0.0308(2) 0.02464(17) 0.0043(2) 0.01585(14) 0.0007(2)
P1 0.0157(6) 0.0168(6) 0.0157(6) -0.0006(5) 0.0061(5) 0.0000(5)
N1 0.033(3) 0.031(3) 0.020(3) 0.005(2) 0.004(2) 0.005(2)
C1 0.014(2) 0.017(3) 0.022(3) 0.000(2) 0.007(2) 0.0036(19)
C2 0.022(3) 0.026(3) 0.017(3) -0.003(2) 0.006(2) 0.002(2)
C3 0.017(2) 0.023(2) 0.034(3) -0.002(4) 0.0065(18) -0.001(3)
C4 0.034(3) 0.019(4) 0.043(3) 0.005(3) 0.023(2) -0.002(3)
C5 0.035(3) 0.023(3) 0.021(3) 0.004(2) 0.013(2) -0.003(2)
C6 0.025(3) 0.025(3) 0.019(3) 0.000(2) 0.007(2) 0.000(2)
C7 0.0159(19) 0.023(2) 0.017(2) -0.005(3) 0.0054(16) -0.001(3)
C8 0.021(3) 0.025(3) 0.024(3) -0.001(2) 0.007(2) -0.002(2)
C9 0.034(3) 0.025(3) 0.041(4) -0.009(3) 0.014(3) -0.005(3)
C10 0.023(3) 0.044(4) 0.028(3) -0.009(3) 0.004(2) -0.011(3)
C11 0.023(3) 0.048(4) 0.025(3) -0.006(3) 0.004(2) -0.004(2)
C12 0.021(3) 0.030(3) 0.027(3) -0.002(2) 0.008(2) 0.000(2)
C13 0.020(3) 0.020(3) 0.020(3) 0.003(2) 0.008(2) 0.005(2)
C14 0.023(3) 0.022(3) 0.024(3) 0.002(2) 0.010(2) 0.002(2)
C15 0.034(3) 0.029(3) 0.035(3) 0.001(4) 0.016(2) 0.003(4)
C16 0.018(3) 0.041(4) 0.031(3) 0.003(3) 0.009(2) 0.012(2)
C17 0.017(3) 0.033(3) 0.034(3) -0.005(3) 0.012(2) -0.001(2)
C18 0.026(3) 0.024(3) 0.027(3) -0.001(2) 0.014(2) 0.002(2)
C19 0.024(3) 0.028(3) 0.022(3) 0.007(2) -0.003(2) 0.000(2)
C20 0.023(3) 0.014(3) 0.026(3) 0.002(2) 0.001(2) -0.003(2)
C21 0.017(2) 0.017(3) 0.026(3) 0.0006(19) 0.002(2) -0.0009(17)
C22 0.019(2) 0.014(3) 0.034(3) -0.004(2) 0.009(2) 0.0005(17)
C23 0.022(3) 0.021(3) 0.026(3) -0.002(2) 0.004(2) 0.002(2)
C24 0.023(3) 0.023(3) 0.039(4) -0.007(3) 0.013(3) 0.003(2)
C25 0.019(3) 0.017(3) 0.038(3) 0.001(2) 0.001(2) 0.002(2)
C26 0.050(5) 0.033(4) 0.031(4) 0.000(3) 0.000(3) -0.013(3)

loop_
_atom_type_symbol
_atom_type_description
_atom_type_scat_dispersion_real
_atom_type_scat_dispersion_imag
_atom_type_scat_source
C C .0033 .0016 'International Tables Vol C Tables 4.2.6.8 and 6.1.1.4'
H H .0000 .0000 'International Tables Vol C Tables 4.2.6.8 and 6.1.1.4'
I I -.4742 1.8119 'International Tables Vol C Tables 4.2.6.8 and 6.1.1.4'
N N .0061 .0033 'International Tables Vol C Tables 4.2.6.8 and 6.1.1.4'
P P .1023 .0942 'International Tables Vol C Tables 4.2.6.8 and 6.1.1.4'
Pt Pt -1.7033 8.3905 'International Tables Vol C Tables 4.2.6.8 and 6.1.1.4'

loop_
_geom_angle_atom_site_label_1
_geom_angle_atom_site_label_2
_geom_angle_atom_site_label_3
_geom_angle
C21 Pt1 N1 81.1(2)
C21 Pt1 P1 94.54(16)
N1 Pt1 P1 172.43(15)
C21 Pt1 I1 165.55(15)
N1 Pt1 I1 87.85(14)
P1 Pt1 I1 97.42(4)
C1 P1 C7 108.3(3)
C1 P1 C13 101.0(2)
C7 P1 C13 101.4(2)
C1 P1 Pt1 110.04(18)
C7 P1 Pt1 115.0(2)
C13 P1 Pt1 119.74(18)
C19 N1 Pt1 111.2(4)
C19 N1 H1A 109.4
Pt1 N1 H1A 109.4
C19 N1 H1B 109.4
Pt1 N1 H1B 109.4
H1A N1 H1B 108.0
C6 C1 C2 119.5(5)
C6 C1 P1 124.5(4)
C2 C1 P1 116.0(4)
C3 C2 C1 120.2(5)
C3 C2 H2 119.9
C1 C2 H2 119.9
C4 C3 C2 119.7(6)
C4 C3 H3 120.1
C2 C3 H3 120.1
C3 C4 C5 121.1(6)
C3 C4 H4 119.5
C5 C4 H4 119.5
C4 C5 C6 119.1(6)
C4 C5 H5 120.5
C6 C5 H5 120.5
C1 C6 C5 120.4(5)
C1 C6 H6 119.8
C5 C6 H6 119.8
C8 C7 C12 118.6(5)
C8 C7 P1 119.6(4)
C12 C7 P1 121.8(5)
C7 C8 C9 120.8(6)
C7 C8 H8 119.6
C9 C8 H8 119.6
C10 C9 C8 120.0(6)
C10 C9 H9 120.0
C8 C9 H9 120.0
C11 C10 C9 119.8(6)
C11 C10 H10 120.1
C9 C10 H10 120.1
C10 C11 C12 120.6(6)
C10 C11 H11 119.7
C12 C11 H11 119.7
C11 C12 C7 120.2(6)
C11 C12 H12 119.9
C7 C12 H12 119.9
C18 C13 C14 118.4(5)
C18 C13 P1 119.3(4)
C14 C13 P1 122.3(4)
C15 C14 C13 120.1(6)
C15 C14 H14 119.9
C13 C14 H14 119.9
C14 C15 C16 121.3(8)
C14 C15 H15 119.3
C16 C15 H15 119.3
C17 C16 C15 118.7(6)
C17 C16 H16 120.6
C15 C16 H16 120.6
C16 C17 C18 120.3(5)
C16 C17 H17 119.8
C18 C17 H17 119.8
C17 C18 C13 121.1(6)
C17 C18 H18 119.4
C13 C18 H18 119.4
C20 C19 N1 107.3(5)
C20 C19 C26 109.3(5)
N1 C19 C26 109.8(6)
C20 C19 H19 110.1
N1 C19 H19 110.1
C26 C19 H19 110.1
C25 C20 C21 120.9(5)
C25 C20 C19 121.9(5)
C21 C20 C19 117.1(5)
C22 C21 C20 116.2(5)
C22 C21 Pt1 129.7(4)
C20 C21 Pt1 113.7(4)
C23 C22 C21 123.5(5)
C23 C22 H22 118.3
C21 C22 H22 118.3
C22 C23 C24 119.9(6)
C22 C23 H23 120.0
C24 C23 H23 120.0
C23 C24 C25 118.4(5)
C23 C24 H24 120.8
C25 C24 H24 120.8
C20 C25 C24 121.0(5)
C20 C25 H25 119.5
C24 C25 H25 119.5
C19 C26 H26A 109.5
C19 C26 H26B 109.5
H26A C26 H26B 109.5
C19 C26 H26C 109.5
H26A C26 H26C 109.5
H26B C26 H26C 109.5

loop_
_geom_bond_atom_site_label_1
_geom_bond_atom_site_label_2
_geom_bond_distance
Pt1 C21 2.041(6)
Pt1 N1 2.108(5)
Pt1 P1 2.2338(14)
Pt1 I1 2.7008(5)
P1 C1 1.832(5)
P1 C7 1.836(6)
P1 C13 1.839(5)
N1 C19 1.508(8)
N1 H1A 0.9800
N1 H1B 0.9800
C1 C6 1.386(8)
C1 C2 1.406(7)
C2 C3 1.399(9)
C2 H2 0.9800
C3 C4 1.383(8)
C3 H3 0.9800
C4 C5 1.390(9)
C4 H4 0.9800
C5 C6 1.415(8)
C5 H5 0.9800
C6 H6 0.9800
C7 C8 1.397(9)
C7 C12 1.408(7)
C8 C9 1.398(8)
C8 H8 0.9800
C9 C10 1.391(10)
C9 H9 0.9800
C10 C11 1.386(10)
C10 H10 0.9800
C11 C12 1.395(8)
C11 H11 0.9800
C12 H12 0.9800
C13 C18 1.396(8)
C13 C14 1.400(8)
C14 C15 1.388(8)
C14 H14 0.9800
C15 C16 1.393(9)
C15 H15 0.9800
C16 C17 1.388(9)
C16 H16 0.9800
C17 C18 1.393(8)
C17 H17 0.9800
C18 H18 0.9800
C19 C20 1.499(8)
C19 C26 1.532(9)
C19 H19 0.9800
C20 C25 1.383(8)
C20 C21 1.432(7)
C21 C22 1.395(8)
C22 C23 1.379(8)
C22 H22 0.9800
C23 C24 1.398(8)
C23 H23 0.9800
C24 C25 1.413(9)
C24 H24 0.9800
C25 H25 0.9800
C26 H26A 0.9801
C26 H26B 0.9801
C26 H26C 0.9801
